data_7129389
loop_
_publ_author_name
'Knapp, Julia G.'
'Ray, Debmalya'
'Calio, Paul B.'
'Wasson, Megan C.'
'Scott, Thais R.'
'Gagliardi, Laura'
'Farha, Omar K.'

_publ_section_title
;
 Electron transitions in a Ce(iii)-catecholate metal--organic framework
;
_journal_name_full 'Chemical Communications'
_journal_paper_doi 10.1039/D1CC06440A
_journal_year 2022
_chemical_formula_moiety 'C28.364 H8.727 Ce4.364 N0.727 O20.727, 0.727[C5H10N2O]'
_chemical_formula_sum 'C28.36 H8.73 Ce4.36 N0.73 O20.73'
_chemical_formula_weight 1302.70
_chemical_name_common NU-1701
_space_group_crystal_system cubic
_space_group_IT_number 227
_space_group_name_Hall '-F 4vw 2vw 3'
_space_group_name_H-M_alt 'F d -3 m :2'
_atom_sites_solution_hydrogens geom
_audit_creation_date 2021-11-05
_audit_creation_method
;
Olex2 1.5
(compiled 2021.07.19 svn.r715e62df for OlexSys, GUI svn.r6383)
;
_audit_update_record
;
2021-11-15 deposited with the CCDC.	2021-12-08 downloaded from the CCDC.
;
_cell_angle_alpha 90
_cell_angle_beta 90
_cell_angle_gamma 90
_cell_formula_units_Z 22
_cell_length_a 34.9097(6)
_cell_length_b 34.9097(6)
_cell_length_c 34.9097(6)
_cell_measurement_reflns_used 11531
_cell_measurement_temperature 100.01(10)
_cell_measurement_theta_max 28.6790
_cell_measurement_theta_min 3.0160
_cell_volume 42544.0(13)
_computing_cell_refinement 'CrysAlisPro 1.171.41.93a (Rigaku OD, 2020)'
_computing_data_collection 'CrysAlisPro 1.171.41.93a (Rigaku OD, 2020)'
_computing_data_reduction 'CrysAlisPro 1.171.41.93a (Rigaku OD, 2020)'
_computing_molecular_graphics 'Olex2 1.5 (Dolomanov et al., 2009)'
_computing_publication_material 'Olex2 1.5 (Dolomanov et al., 2009)'
_computing_structure_refinement 'SHELXL 2018/3 (Sheldrick, 2015)'
_computing_structure_solution 'ShelXT (Sheldrick, 2015)'
_diffrn_ambient_temperature 100.15
_diffrn_detector_area_resol_mean 10.0000
_diffrn_detector_type HyPix
_diffrn_measured_fraction_theta_full 0.996
_diffrn_measured_fraction_theta_max 0.925
_diffrn_measurement_details
;
List of Runs (angles in degrees, time in seconds):

  # Type    Start    End  Width  t~exp~   \w     \q     \k     \f   Frames
#--------------------------------------------------------------------------
  1  \w    -11.00  25.00   0.25  135.00    --   -0.38 -83.00 157.00  144
  2  \w    -32.00  -3.00   0.25  135.00    --   -0.38 -75.00  42.00  116
  3  \w    -17.00  32.00   0.25  135.00    --   -0.38 -99.00 -60.00  196
;
_diffrn_measurement_device 'four-circle diffractometer'
_diffrn_measurement_device_type 'XtaLAB Synergy, Single source at offset/far, HyPix'
_diffrn_measurement_method '\w scans'
_diffrn_radiation_type MoK\a
_diffrn_radiation_wavelength 0.71073
_diffrn_reflns_av_R_equivalents 0.0712
_diffrn_reflns_av_unetI/netI 0.0303
_diffrn_reflns_Laue_measured_fraction_full 0.996
_diffrn_reflns_Laue_measured_fraction_max 0.925
_diffrn_reflns_limit_h_max 46
_diffrn_reflns_limit_h_min -45
_diffrn_reflns_limit_k_max 41
_diffrn_reflns_limit_k_min -39
_diffrn_reflns_limit_l_max 46
_diffrn_reflns_limit_l_min -42
_diffrn_reflns_number 41838
_diffrn_reflns_point_group_measured_fraction_full 0.996
_diffrn_reflns_point_group_measured_fraction_max 0.925
_diffrn_reflns_theta_full 25.242
_diffrn_reflns_theta_max 29.326
_diffrn_reflns_theta_min 1.935
_exptl_absorpt_coefficient_mu 2.557
_exptl_absorpt_correction_T_max 1.00000
_exptl_absorpt_correction_T_min 0.66753
_exptl_absorpt_correction_type multi-scan
_exptl_absorpt_process_details
;
CrysAlisPro 1.171.41.93a (Rigaku Oxford Diffraction, 2020)
Empirical absorption correction using spherical harmonics,
implemented in SCALE3 ABSPACK scaling algorithm.
;
_exptl_crystal_colour black
_exptl_crystal_colour_primary black
_exptl_crystal_density_diffrn 1.119
_exptl_crystal_description octahedral
_exptl_crystal_F_000 13264
_exptl_crystal_recrystallization_method 'Solvothermal Synthesis'
_refine_diff_density_max 1.480
_refine_diff_density_min -0.646
_refine_diff_density_rms 0.124
_refine_ls_extinction_method none
_refine_ls_goodness_of_fit_ref 1.084
_refine_ls_hydrogen_treatment constr
_refine_ls_matrix_type full
_refine_ls_number_parameters 83
_refine_ls_number_reflns 2559
_refine_ls_number_restraints 2
_refine_ls_restrained_S_all 1.085
_refine_ls_R_factor_all 0.0491
_refine_ls_R_factor_gt 0.0415
_refine_ls_shift/su_max 0.001
_refine_ls_shift/su_mean 0.000
_refine_ls_structure_factor_coef Fsqd
_refine_ls_weighting_details 'w=1/[\s^2^(Fo^2^)+(0.0583P)^2^+616.4481P] where P=(Fo^2^+2Fc^2^)/3'
_refine_ls_weighting_scheme calc
_refine_ls_wR_factor_gt 0.1167
_refine_ls_wR_factor_ref 0.1194
_reflns_Friedel_coverage 0.000
_reflns_number_gt 2109
_reflns_number_total 2559
_reflns_threshold_expression 'I > 2\s(I)'
_cod_data_source_file d1cc06440a2.cif
_cod_data_source_block 02022021ce-hhtp120c_auto
_cod_original_cell_volume 42544(2)
_cod_original_sg_symbol_H-M 'F d -3 m'
_cod_database_code 7129389
_shelx_shelxl_version_number 2018/3
_shelx_space_group_comment
;
The symmetry employed for this shelxl refinement is uniquely defined
by the following loop, which should always be used as a source of
symmetry information in preference to the above space-group names.
They are only intended as comments.
;
_olex2_refinement_description
;
1. Fixed Uiso
 At 1.2 times of:
  All C(H) groups
2. Restrained distances
 C2-O003
 1.2 with sigma of 0.02
 C1-C2
 1.46 with sigma of 0.02
3. Others
 Fixed Sof: O008(0.25) O00A(0.25) O2(0.25) O0AA(0.125) C1(0.125) C2(0.125)
4.a Aromatic/amide H refined with riding coordinates:
 C007(H007)
;
_smtbx_masks_special_details
;
A solvent mask was calculated and 1009 electrons were 
found in a volume of 23754\%A^3^ in 1 void per unit cell. 
This is consistent with the presence of 
0.727[C5H10N2O] per Unit Cell 
which account for 992 electrons 
per unit cell.
;
_smtbx_masks_void_probe_radius 1.2
_smtbx_masks_void_truncation_radius 1.2
_olex2_submission_special_instructions 'No special instructions were received'
_oxdiff_exptl_absorpt_empirical_details
;
Empirical correction (ABSPACK) includes:
- Absorption correction using spherical harmonics
- Frame scaling
;

loop_
_space_group_symop_operation_xyz
'x, y, z'
'-x+3/4, -y+1/4, z+1/2'
'-x+1/4, y+1/2, -z+3/4'
'x+1/2, -y+3/4, -z+1/4'
'z, x, y'
'z+1/2, -x+3/4, -y+1/4'
'-z+3/4, -x+1/4, y+1/2'
'-z+1/4, x+1/2, -y+3/4'
'y, z, x'
'-y+1/4, z+1/2, -x+3/4'
'y+1/2, -z+3/4, -x+1/4'
'-y+3/4, -z+1/4, x+1/2'
'y+3/4, x+1/4, -z+1/2'
'-y, -x, -z'
'y+1/4, -x+1/2, z+3/4'
'-y+1/2, x+3/4, z+1/4'
'x+3/4, z+1/4, -y+1/2'
'-x+1/2, z+3/4, y+1/4'
'-x, -z, -y'
'x+1/4, -z+1/2, y+3/4'
'z+3/4, y+1/4, -x+1/2'
'z+1/4, -y+1/2, x+3/4'
'-z+1/2, y+3/4, x+1/4'
'-z, -y, -x'
'x, y+1/2, z+1/2'
'-x+3/4, -y+3/4, z+1'
'-x+1/4, y+1, -z+5/4'
'x+1/2, -y+5/4, -z+3/4'
'z, x+1/2, y+1/2'
'z+1/2, -x+5/4, -y+3/4'
'-z+3/4, -x+3/4, y+1'
'-z+1/4, x+1, -y+5/4'
'y, z+1/2, x+1/2'
'-y+1/4, z+1, -x+5/4'
'y+1/2, -z+5/4, -x+3/4'
'-y+3/4, -z+3/4, x+1'
'y+3/4, x+3/4, -z+1'
'-y, -x+1/2, -z+1/2'
'y+1/4, -x+1, z+5/4'
'-y+1/2, x+5/4, z+3/4'
'x+3/4, z+3/4, -y+1'
'-x+1/2, z+5/4, y+3/4'
'-x, -z+1/2, -y+1/2'
'x+1/4, -z+1, y+5/4'
'z+3/4, y+3/4, -x+1'
'z+1/4, -y+1, x+5/4'
'-z+1/2, y+5/4, x+3/4'
'-z, -y+1/2, -x+1/2'
'x+1/2, y, z+1/2'
'-x+5/4, -y+1/4, z+1'
'-x+3/4, y+1/2, -z+5/4'
'x+1, -y+3/4, -z+3/4'
'z+1/2, x, y+1/2'
'z+1, -x+3/4, -y+3/4'
'-z+5/4, -x+1/4, y+1'
'-z+3/4, x+1/2, -y+5/4'
'y+1/2, z, x+1/2'
'-y+3/4, z+1/2, -x+5/4'
'y+1, -z+3/4, -x+3/4'
'-y+5/4, -z+1/4, x+1'
'y+5/4, x+1/4, -z+1'
'-y+1/2, -x, -z+1/2'
'y+3/4, -x+1/2, z+5/4'
'-y+1, x+3/4, z+3/4'
'x+5/4, z+1/4, -y+1'
'-x+1, z+3/4, y+3/4'
'-x+1/2, -z, -y+1/2'
'x+3/4, -z+1/2, y+5/4'
'z+5/4, y+1/4, -x+1'
'z+3/4, -y+1/2, x+5/4'
'-z+1, y+3/4, x+3/4'
'-z+1/2, -y, -x+1/2'
'x+1/2, y+1/2, z'
'-x+5/4, -y+3/4, z+1/2'
'-x+3/4, y+1, -z+3/4'
'x+1, -y+5/4, -z+1/4'
'z+1/2, x+1/2, y'
'z+1, -x+5/4, -y+1/4'
'-z+5/4, -x+3/4, y+1/2'
'-z+3/4, x+1, -y+3/4'
'y+1/2, z+1/2, x'
'-y+3/4, z+1, -x+3/4'
'y+1, -z+5/4, -x+1/4'
'-y+5/4, -z+3/4, x+1/2'
'y+5/4, x+3/4, -z+1/2'
'-y+1/2, -x+1/2, -z'
'y+3/4, -x+1, z+3/4'
'-y+1, x+5/4, z+1/4'
'x+5/4, z+3/4, -y+1/2'
'-x+1, z+5/4, y+1/4'
'-x+1/2, -z+1/2, -y'
'x+3/4, -z+1, y+3/4'
'z+5/4, y+3/4, -x+1/2'
'z+3/4, -y+1, x+3/4'
'-z+1, y+5/4, x+1/4'
'-z+1/2, -y+1/2, -x'
'-x, -y, -z'
'x-3/4, y-1/4, -z-1/2'
'x-1/4, -y-1/2, z-3/4'
'-x-1/2, y-3/4, z-1/4'
'-z, -x, -y'
'-z-1/2, x-3/4, y-1/4'
'z-3/4, x-1/4, -y-1/2'
'z-1/4, -x-1/2, y-3/4'
'-y, -z, -x'
'y-1/4, -z-1/2, x-3/4'
'-y-1/2, z-3/4, x-1/4'
'y-3/4, z-1/4, -x-1/2'
'-y-3/4, -x-1/4, z-1/2'
'y, x, z'
'-y-1/4, x-1/2, -z-3/4'
'y-1/2, -x-3/4, -z-1/4'
'-x-3/4, -z-1/4, y-1/2'
'x-1/2, -z-3/4, -y-1/4'
'x, z, y'
'-x-1/4, z-1/2, -y-3/4'
'-z-3/4, -y-1/4, x-1/2'
'-z-1/4, y-1/2, -x-3/4'
'z-1/2, -y-3/4, -x-1/4'
'z, y, x'
'-x, -y+1/2, -z+1/2'
'x-3/4, y+1/4, -z'
'x-1/4, -y, z-1/4'
'-x-1/2, y-1/4, z+1/4'
'-z, -x+1/2, -y+1/2'
'-z-1/2, x-1/4, y+1/4'
'z-3/4, x+1/4, -y'
'z-1/4, -x, y-1/4'
'-y, -z+1/2, -x+1/2'
'y-1/4, -z, x-1/4'
'-y-1/2, z-1/4, x+1/4'
'y-3/4, z+1/4, -x'
'-y-3/4, -x+1/4, z'
'y, x+1/2, z+1/2'
'-y-1/4, x, -z-1/4'
'y-1/2, -x-1/4, -z+1/4'
'-x-3/4, -z+1/4, y'
'x-1/2, -z-1/4, -y+1/4'
'x, z+1/2, y+1/2'
'-x-1/4, z, -y-1/4'
'-z-3/4, -y+1/4, x'
'-z-1/4, y, -x-1/4'
'z-1/2, -y-1/4, -x+1/4'
'z, y+1/2, x+1/2'
'-x+1/2, -y, -z+1/2'
'x-1/4, y-1/4, -z'
'x+1/4, -y-1/2, z-1/4'
'-x, y-3/4, z+1/4'
'-z+1/2, -x, -y+1/2'
'-z, x-3/4, y+1/4'
'z-1/4, x-1/4, -y'
'z+1/4, -x-1/2, y-1/4'
'-y+1/2, -z, -x+1/2'
'y+1/4, -z-1/2, x-1/4'
'-y, z-3/4, x+1/4'
'y-1/4, z-1/4, -x'
'-y-1/4, -x-1/4, z'
'y+1/2, x, z+1/2'
'-y+1/4, x-1/2, -z-1/4'
'y, -x-3/4, -z+1/4'
'-x-1/4, -z-1/4, y'
'x, -z-3/4, -y+1/4'
'x+1/2, z, y+1/2'
'-x+1/4, z-1/2, -y-1/4'
'-z-1/4, -y-1/4, x'
'-z+1/4, y-1/2, -x-1/4'
'z, -y-3/4, -x+1/4'
'z+1/2, y, x+1/2'
'-x+1/2, -y+1/2, -z'
'x-1/4, y+1/4, -z-1/2'
'x+1/4, -y, z-3/4'
'-x, y-1/4, z-1/4'
'-z+1/2, -x+1/2, -y'
'-z, x-1/4, y-1/4'
'z-1/4, x+1/4, -y-1/2'
'z+1/4, -x, y-3/4'
'-y+1/2, -z+1/2, -x'
'y+1/4, -z, x-3/4'
'-y, z-1/4, x-1/4'
'y-1/4, z+1/4, -x-1/2'
'-y-1/4, -x+1/4, z-1/2'
'y+1/2, x+1/2, z'
'-y+1/4, x, -z-3/4'
'y, -x-1/4, -z-1/4'
'-x-1/4, -z+1/4, y-1/2'
'x, -z-1/4, -y-1/4'
'x+1/2, z+1/2, y'
'-x+1/4, z, -y-3/4'
'-z-1/4, -y+1/4, x-1/2'
'-z+1/4, y, -x-3/4'
'z, -y-1/4, -x-1/4'
'z+1/2, y+1/2, x'

loop_
_atom_site_label
_atom_site_type_symbol
_atom_site_fract_x
_atom_site_fract_y
_atom_site_fract_z
_atom_site_U_iso_or_equiv
_atom_site_adp_type
_atom_site_occupancy
_atom_site_site_symmetry_order
_atom_site_calc_flag
_atom_site_refinement_flags_posn
_atom_site_refinement_flags_adp
_atom_site_refinement_flags_occupancy
_atom_site_disorder_assembly
_atom_site_disorder_group
Ce01 Ce 0.56515(2) 0.30452(2) 0.30452(2) 0.02749(14) Uani 1 2 d S T P . .
O002 O 0.54824(9) 0.25604(9) 0.35070(9) 0.0321(7) Uani 1 1 d . . . . .
O003 O 0.49199(15) 0.31677(10) 0.31677(10) 0.0443(12) Uani 1 2 d DS T P A .
C005 C 0.49497(10) 0.28379(11) 0.43671(10) 0.0210(8) Uani 1 1 d . . . . .
C006 C 0.52203(11) 0.25632(11) 0.37892(12) 0.0239(8) Uani 1 1 d . . . . .
C007 C 0.52230(11) 0.28324(12) 0.40772(12) 0.0259(9) Uani 1 1 d . . . . .
H007 H 0.541878 0.302141 0.407802 0.031 Uiso 1 1 calc R U . . .
O008 O 0.5654(2) 0.35471(16) 0.35471(16) 0.0272(17) Uani 0.5 2 d S T P A 4
O00A O 0.6315(3) 0.3226(2) 0.3226(2) 0.075(4) Uani 0.5 2 d S T P A .
O2 O 0.52570(17) 0.27570(17) 0.250000 0.036(2) Uani 0.5 2 d S T P . 2
N1 N 0.500000 0.250000 0.250000 0.031(3) Uani 1 12 d S T P . 2
O0AA O 0.5262(4) 0.3488(3) 0.3488(3) 0.016(3) Uani 0.25 2 d S T P A 5
C1 C 0.4609(7) 0.3588(5) 0.3588(5) 0.043(6) Uiso 0.25 2 d DS . P . .
C2 C 0.4936(5) 0.3401(3) 0.3401(3) 0.023(4) Uani 0.25 2 d DS T P A .

loop_
_atom_site_aniso_label
_atom_site_aniso_U_11
_atom_site_aniso_U_22
_atom_site_aniso_U_33
_atom_site_aniso_U_23
_atom_site_aniso_U_13
_atom_site_aniso_U_12
Ce01 0.0278(2) 0.02731(16) 0.02731(16) -0.00434(13) 0.00934(9) 0.00934(9)
O002 0.0304(16) 0.0320(16) 0.0338(17) -0.0098(13) 0.0181(13) -0.0035(12)
O003 0.040(3) 0.0463(18) 0.0463(18) -0.005(2) 0.0160(16) 0.0160(16)
C005 0.0199(19) 0.0215(19) 0.0216(19) -0.0082(15) 0.0061(14) -0.0065(15)
C006 0.0213(19) 0.0234(19) 0.027(2) -0.0069(15) 0.0122(15) -0.0003(15)
C007 0.0246(19) 0.026(2) 0.027(2) -0.0080(16) 0.0093(16) -0.0113(16)
O008 0.035(5) 0.023(2) 0.023(2) -0.004(3) 0.003(2) 0.003(2)
O00A 0.032(6) 0.097(7) 0.097(7) -0.058(8) -0.016(3) -0.016(3)
O2 0.036(3) 0.036(3) 0.038(5) -0.012(3) 0.012(3) -0.012(4)
N1 0.031(3) 0.031(3) 0.031(3) -0.012(3) 0.012(3) 0.012(3)
O0AA 0.015(7) 0.017(4) 0.017(4) -0.009(5) 0.000(3) 0.000(3)
C2 0.014(10) 0.027(7) 0.027(7) 0.006(9) 0.009(6) 0.009(6)

loop_
_atom_type_symbol
_atom_type_description
_atom_type_scat_dispersion_real
_atom_type_scat_dispersion_imag
_atom_type_scat_source
C C 0.0033 0.0016 'International Tables Vol C Tables 4.2.6.8 and 6.1.1.4'
H H 0.0000 0.0000 'International Tables Vol C Tables 4.2.6.8 and 6.1.1.4'
Ce Ce -0.2486 2.6331 'International Tables Vol C Tables 4.2.6.8 and 6.1.1.4'
N N 0.0061 0.0033 'International Tables Vol C Tables 4.2.6.8 and 6.1.1.4'
O O 0.0106 0.0060 'International Tables Vol C Tables 4.2.6.8 and 6.1.1.4'

loop_
_geom_angle_atom_site_label_1
_geom_angle_atom_site_label_2
_geom_angle_atom_site_label_3
_geom_angle
_geom_angle_site_symmetry_1
_geom_angle_site_symmetry_3
_geom_angle_publ_flag
O002 Ce01 Ce01 134.96(7) . 103_656 ?
O002 Ce01 Ce01 38.40(7) 115 103_656 ?
O002 Ce01 Ce01 92.49(7) 22_554 103_656 ?
O002 Ce01 Ce01 37.48(7) 103_656 103_656 ?
O002 Ce01 O002 151.51(16) 115 . ?
O002 Ce01 O002 65.97(13) 103_656 22_554 ?
O002 Ce01 O002 129.45(8) . 103_656 ?
O002 Ce01 O002 65.17(11) 115 103_656 ?
O002 Ce01 O002 129.45(8) 115 22_554 ?
O002 Ce01 O002 65.17(11) . 22_554 ?
O002 Ce01 O003 130.18(11) 22_554 . ?
O002 Ce01 O003 76.53(7) . . ?
O002 Ce01 O003 76.53(7) 115 . ?
O002 Ce01 O003 130.18(11) 103_656 . ?
O002 Ce01 O008 131.94(16) 103_656 . ?
O002 Ce01 O008 91.40(8) . . ?
O002 Ce01 O008 131.94(16) 22_554 . ?
O002 Ce01 O008 91.40(8) 115 . ?
O002 Ce01 O00A 76.7(2) 103_656 . ?
O002 Ce01 O00A 103.71(8) 115 . ?
O002 Ce01 O00A 103.71(8) . . ?
O002 Ce01 O00A 76.7(2) 22_554 . ?
O002 Ce01 O2 66.95(14) 115 . ?
O002 Ce01 O2 95.15(16) 115 154_565 ?
O002 Ce01 O2 66.23(14) 103_656 . ?
O002 Ce01 O2 82.37(9) 22_554 . ?
O002 Ce01 O2 95.15(16) . . ?
O002 Ce01 O2 82.37(9) 103_656 154_565 ?
O002 Ce01 O2 66.95(14) . 154_565 ?
O002 Ce01 O2 66.23(14) 22_554 154_565 ?
O002 Ce01 O0AA 83.71(9) 115 . ?
O002 Ce01 O0AA 83.71(9) . . ?
O002 Ce01 O0AA 146.67(8) 22_554 . ?
O002 Ce01 O0AA 146.67(8) 103_656 . ?
O002 Ce01 C2 142.94(16) 22_554 . ?
O002 Ce01 C2 79.23(9) 115 . ?
O002 Ce01 C2 142.94(16) 103_656 . ?
O002 Ce01 C2 79.23(9) . . ?
O003 Ce01 Ce01 92.96(7) . 103_656 ?
O003 Ce01 C2 21.8(3) . . ?
O008 Ce01 Ce01 129.24(3) . 103_656 ?
O008 Ce01 O003 76.9(2) . . ?
O008 Ce01 O00A 68.7(3) . . ?
O008 Ce01 C2 55.1(4) . . ?
O00A Ce01 Ce01 108.51(17) . 103_656 ?
O00A Ce01 O003 145.6(3) . . ?
O00A Ce01 O2 142.4(3) . . ?
O00A Ce01 O2 142.4(3) . 154_565 ?
O00A Ce01 O0AA 100.8(4) . . ?
O00A Ce01 C2 123.8(4) . . ?
O2 Ce01 Ce01 41.25(14) . 103_656 ?
O2 Ce01 Ce01 68.28(11) 154_565 103_656 ?
O2 Ce01 O003 70.19(13) 154_565 . ?
O2 Ce01 O003 70.19(13) . . ?
O2 Ce01 O2 28.8(3) 154_565 . ?
O2 Ce01 C2 91.3(3) 154_565 . ?
O2 Ce01 C2 91.3(3) . . ?
O0AA Ce01 Ce01 119.05(14) . 103_656 ?
O0AA Ce01 O003 44.8(3) . . ?
O0AA Ce01 C2 23.0(4) . . ?
C2 Ce01 Ce01 106.5(2) . 103_656 ?
Ce01 O002 Ce01 104.12(11) . 154_565 ?
C006 O002 Ce01 115.9(2) . 154_565 ?
C006 O002 Ce01 130.7(3) . . ?
C2 O003 Ce01 100.5(10) . . ?
C005 C005 C005 120.010(1) 157_665 186_566 ?
C007 C005 C005 118.4(2) . 157_665 ?
C007 C005 C005 121.6(2) . 186_566 ?
O002 C006 C006 118.4(2) . 157_665 ?
O002 C006 C007 122.4(4) . . ?
C007 C006 C006 119.2(2) . 157_665 ?
C005 C007 H007 118.8 . . ?
C006 C007 C005 122.4(4) . . ?
C006 C007 H007 118.8 . . ?
Ce01 O2 Ce01 97.5(3) 103_656 . ?
O2 O2 Ce01 155.18(4) 103_656 . ?
O2 O2 Ce01 155.18(4) 154_565 103_656 ?
O2 O2 Ce01 75.62(13) 103_656 103_656 ?
O2 O2 Ce01 75.62(13) 154_565 . ?
N1 O2 Ce01 131.25(14) . 103_656 ?
N1 O2 Ce01 131.26(14) . . ?
N1 O2 O2 60.006(1) . 103_656 ?
O2 N1 O2 60.000(2) 121_655 82_545 ?
O2 N1 O2 120.000(2) . 82_545 ?
O2 N1 O2 180.0(8) 154_565 82_545 ?
O2 N1 O2 120.000(2) . 31_554 ?
O2 N1 O2 60.000(1) 154_565 31_554 ?
O2 N1 O2 180.0(8) . 121_655 ?
O2 N1 O2 60.000(1) 121_655 31_554 ?
O2 N1 O2 120.000(2) 154_565 103_656 ?
O2 N1 O2 120.000(1) 154_565 121_655 ?
O2 N1 O2 60.0 . 103_656 ?
O2 N1 O2 60.0 82_545 103_656 ?
O2 N1 O2 120.000(1) 121_655 103_656 ?
O2 N1 O2 120.000(2) 82_545 31_554 ?
O2 N1 O2 180.0(8) 31_554 103_656 ?
C2 O0AA Ce01 101.1(10) . . ?
C2 C1 C1 129.0(14) . 52_455 ?
O003 C2 Ce01 57.7(8) . . ?
O003 C2 O0AA 113.6(15) . . ?
O003 C2 C1 126(2) . . ?
O0AA C2 Ce01 55.9(9) . . ?
O0AA C2 C1 120.3(18) . . ?
C1 C2 Ce01 176.1(16) . . ?

loop_
_geom_bond_atom_site_label_1
_geom_bond_atom_site_label_2
_geom_bond_distance
_geom_bond_site_symmetry_2
_geom_bond_publ_flag
Ce01 Ce01 3.8423(4) 103_656 ?
Ce01 O002 2.411(3) . ?
Ce01 O002 2.461(3) 22_554 ?
Ce01 O002 2.411(3) 115 ?
Ce01 O002 2.461(3) 103_656 ?
Ce01 O003 2.625(5) . ?
Ce01 O008 2.478(8) . ?
Ce01 O00A 2.482(10) . ?
Ce01 O2 2.555(6) 154_565 ?
Ce01 O2 2.556(6) . ?
Ce01 O0AA 2.575(13) . ?
Ce01 C2 3.053(17) . ?
O002 C006 1.344(4) . ?
O003 C2 1.152(15) . ?
C005 C005 1.457(7) 186_566 ?
C005 C005 1.420(7) 157_665 ?
C005 C007 1.391(5) . ?
C006 C006 1.400(8) 157_665 ?
C006 C007 1.376(5) . ?
C007 H007 0.9500 . ?
O2 O2 1.269(8) 103_656 ?
O2 O2 1.269(8) 154_565 ?
O2 N1 1.269(8) . ?
O0AA C2 1.22(2) . ?
C1 C1 1.60(5) 52_455 ?
C1 C2 1.470(18) . ?

loop_
_geom_torsion_atom_site_label_1
_geom_torsion_atom_site_label_2
_geom_torsion_atom_site_label_3
_geom_torsion_atom_site_label_4
_geom_torsion
_geom_torsion_site_symmetry_1
_geom_torsion_site_symmetry_2
_geom_torsion_site_symmetry_3
_geom_torsion_site_symmetry_4
_geom_torsion_publ_flag
Ce01 O002 C006 C006 -18.1(3) 154_565 . . 157_665 ?
Ce01 O002 C006 C006 122.6(2) . . . 157_665 ?
Ce01 O002 C006 C007 -57.8(6) . . . . ?
Ce01 O002 C006 C007 161.5(3) 154_565 . . . ?
Ce01 O003 C2 O0AA 0.000(1) . . . . ?
Ce01 O003 C2 C1 180.000(1) . . . . ?
Ce01 O2 N1 O2 -27.411(8) 103_656 . . 82_545 ?
Ce01 O2 N1 O2 -27.410(8) . . . 31_554 ?
Ce01 O2 N1 O2 152.589(8) 103_656 . . 154_565 ?
Ce01 O2 N1 O2 152.589(8) 103_656 . . 31_554 ?
Ce01 O2 N1 O2 152.590(8) . . . 103_656 ?
Ce01 O2 N1 O2 152.590(8) . . . 82_545 ?
Ce01 O2 N1 O2 -27.411(8) 103_656 . . 103_656 ?
Ce01 O2 N1 O2 -27.410(8) . . . 154_565 ?
Ce01 O0AA C2 O003 0.000(1) . . . . ?
Ce01 O0AA C2 C1 180.000(1) . . . . ?
O002 C006 C007 C005 179.3(4) . . . . ?
C005 C005 C007 C006 -177.9(3) 186_566 . . . ?
C005 C005 C007 C006 1.1(5) 157_665 . . . ?
C006 C006 C007 C005 -1.1(5) 157_665 . . . ?
O2 O2 N1 O2 180.0 154_565 . . 103_656 ?
O2 O2 N1 O2 180.000(0) 103_656 . . 154_565 ?
O2 O2 N1 O2 0.000(1) 103_656 . . 82_545 ?
O2 O2 N1 O2 180.000(1) 154_565 . . 82_545 ?
O2 O2 N1 O2 0.000(1) 154_565 . . 31_554 ?
O2 O2 N1 O2 180.000(1) 103_656 . . 31_554 ?
C1 C1 C2 O003 180.000(2) 52_455 . . . ?
C1 C1 C2 O0AA 0.000(3) 52_455 . . . ?

loop_
_smtbx_masks_void_nr
_smtbx_masks_void_average_x
_smtbx_masks_void_average_y
_smtbx_masks_void_average_z
_smtbx_masks_void_volume
_smtbx_masks_void_count_electrons
_smtbx_masks_void_content
1 -0.709 -0.483 -0.919 23753.6 1009.4 '16 C5H10N2O'
2 0.125 0.125 0.625 7.2 0.0 ?
3 0.125 0.625 0.125 7.2 0.0 ?
4 0.375 0.375 0.375 7.2 0.0 ?
5 0.375 0.875 0.875 7.2 0.0 ?
6 0.625 0.125 0.125 7.2 0.0 ?
7 0.625 0.625 0.625 7.2 0.0 ?
8 0.875 0.375 0.875 7.2 0.0 ?
9 0.875 0.875 0.375 7.2 0.0 ?
